data_7051007
loop_
_publ_author_name
'Renard, Sylvie L.'
'Franken, Andreas'
'Kilner, Colin A.'
'Kennedy, John D.'
'Halcrow, Malcolm A.'

_publ_section_title
;
 Carbaborane salts of [ZnCl(HpztBu)3]+, a host for inorganic anions
 (HpztBu???=???5-tert-butylpyrazole)
;
_journal_issue 11
_journal_name_full 'New Journal of Chemistry'
_journal_page_first 1634
_journal_paper_doi 10.1039/b207966f
_journal_volume 26
_journal_year 2002
_chemical_formula_moiety 'C21 H36 Cl N6 Zn, C4 H22 B18 Co'
_chemical_formula_sum 'C25 H58 B18 Cl Co N6 Zn'
_chemical_formula_weight 797.10
_chemical_name_systematic
; 
Chloro-tris[5-tertbutylpyrazole]zinc(II) 
bis[nido-undecahydro-7,8-dicarbanonaborato]cobalt(III)
;
_space_group_IT_number 2
_symmetry_cell_setting triclinic
_symmetry_space_group_name_Hall '-P 1'
_symmetry_space_group_name_H-M 'P -1'
_atom_sites_solution_hydrogens geom
_atom_sites_solution_primary Patterson
_atom_sites_solution_secondary difmap
_audit_creation_method SHELXL-97
_cell_angle_alpha 84.1973(3)
_cell_angle_beta 65.6599(4)
_cell_angle_gamma 82.3658(5)
_cell_formula_units_Z 4
_cell_length_a 15.0060(1)
_cell_length_b 17.6110(2)
_cell_length_c 17.9379(2)
_cell_measurement_reflns_used 106482
_cell_measurement_temperature 150(2)
_cell_measurement_theta_max 27.50
_cell_measurement_theta_min 1.17
_cell_volume 4275.18(8)
_computing_cell_refinement 'DENZO-SMN (Otwinowski & Minor, 1996)'
_computing_data_collection 'COLLECT (Nonius, 1999)'
_computing_data_reduction 'DENZO-SMN (Otwinowski & Minor, 1996)'
_computing_molecular_graphics 'ORTEX (McArdle, 1995)'
_computing_publication_material 'local program'
_computing_structure_refinement 'SHELXL-97 (Sheldrick, 1997)'
_computing_structure_solution 'SHELXS-97 (Sheldrick, 1990)'
_diffrn_ambient_temperature 150(2)
_diffrn_detector_area_resol_mean 9.091
_diffrn_measured_fraction_theta_full 0.997
_diffrn_measured_fraction_theta_max 0.997
_diffrn_measurement_device_type 'Nonius KappaCCD diffractometer'
_diffrn_measurement_method 'Area detector scans'
_diffrn_radiation_monochromator graphite
_diffrn_radiation_source 'fine-focus sealed tube'
_diffrn_radiation_type MoK\a
_diffrn_radiation_wavelength 0.71073
_diffrn_reflns_av_R_equivalents 0.0658
_diffrn_reflns_av_sigmaI/netI 0.0428
_diffrn_reflns_limit_h_max 19
_diffrn_reflns_limit_h_min -19
_diffrn_reflns_limit_k_max 22
_diffrn_reflns_limit_k_min -22
_diffrn_reflns_limit_l_max 23
_diffrn_reflns_limit_l_min -23
_diffrn_reflns_number 106482
_diffrn_reflns_theta_full 27.50
_diffrn_reflns_theta_max 27.50
_diffrn_reflns_theta_min 1.17
_exptl_absorpt_coefficient_mu 1.039
_exptl_absorpt_correction_T_max 0.8681
_exptl_absorpt_correction_T_min 0.8113
_exptl_absorpt_correction_type multi-scan
_exptl_absorpt_process_details
;
Using multiple and symmetry-related data measurements via the program SORTAV
See R.H. Blessing, Acta Cryst (1995), A51, 33-38 
;
_exptl_crystal_colour Orange
_exptl_crystal_density_diffrn 1.238
_exptl_crystal_density_method 'not measured'
_exptl_crystal_description Lath
_exptl_crystal_F_000 1656
_exptl_crystal_size_max 0.21
_exptl_crystal_size_mid 0.18
_exptl_crystal_size_min 0.14
_refine_diff_density_max 0.557
_refine_diff_density_min -0.829
_refine_diff_density_rms 0.140
_refine_ls_extinction_coef 0.0022(3)
_refine_ls_extinction_expression Fc^*^=kFc[1+0.001xFc^2^\l^3^/sin(2\q)]^-1/4^
_refine_ls_extinction_method SHELXL
_refine_ls_goodness_of_fit_ref 1.022
_refine_ls_hydrogen_treatment constr
_refine_ls_matrix_type full
_refine_ls_number_parameters 939
_refine_ls_number_reflns 19588
_refine_ls_number_restraints 0
_refine_ls_restrained_S_all 1.022
_refine_ls_R_factor_all 0.0532
_refine_ls_R_factor_gt 0.0365
_refine_ls_shift/su_max 0.001
_refine_ls_shift/su_mean 0.000
_refine_ls_structure_factor_coef Fsqd
_refine_ls_weighting_details 'calc w=1/[\s^2^(Fo^2^)+(0.0554P)^2^+1.5233P] where P=(Fo^2^+2Fc^2^)/3'
_refine_ls_weighting_scheme calc
_refine_ls_wR_factor_gt 0.0947
_refine_ls_wR_factor_ref 0.1040
_reflns_number_gt 16049
_reflns_number_total 19588
_reflns_threshold_expression >2sigma(I)
_cod_data_source_file b207966f.txt
_cod_data_source_block sr43
_cod_depositor_comments
;
The following automatic conversions were performed:
'_symmetry_cell_setting' value 'Triclinic' changed to 'triclinic'
according to '/home/saulius/struct/CIF-dictionaries/cif_core.dic'
dictionary named 'cif_core.dic' version 2.4.1 from 2010-06-29.

Automatic conversion script
Id: cif_fix_enum 1527 2010-12-29 10:47:43Z saulius 
;
_cod_original_cell_volume 4275.19(7)
_cod_database_code 7051007

loop_
_symmetry_equiv_pos_as_xyz
'x, y, z'
'-x, -y, -z'

loop_
_atom_site_label
_atom_site_type_symbol
_atom_site_fract_x
_atom_site_fract_y
_atom_site_fract_z
_atom_site_U_iso_or_equiv
_atom_site_adp_type
_atom_site_occupancy
_atom_site_symmetry_multiplicity
_atom_site_calc_flag
_atom_site_refinement_flags
_atom_site_disorder_assembly
_atom_site_disorder_group
Zn1 Zn 0.583083(15) 0.040080(12) 0.074768(13) 0.02780(6) Uani 1 1 d . . .
Cl2 Cl 0.49663(3) -0.06504(3) 0.11635(3) 0.03174(10) Uani 1 1 d . . .
N3 N 0.63142(11) 0.04889(9) 0.16278(10) 0.0300(3) Uani 1 1 d . . .
N4 N 0.69063(11) 0.09840(9) 0.16824(10) 0.0321(3) Uani 1 1 d . . .
H4 H 0.7199 0.1324 0.1291 0.038 Uiso 1 1 calc R . .
C5 C 0.69927(13) 0.08926(10) 0.24075(11) 0.0284(4) Uani 1 1 d . . .
C6 C 0.64218(14) 0.03184(11) 0.28435(12) 0.0340(4) Uani 1 1 d . . .
H6 H 0.6322 0.0119 0.3381 0.041 Uiso 1 1 calc R . .
C7 C 0.60204(14) 0.00875(11) 0.23408(12) 0.0324(4) Uani 1 1 d . . .
H7 H 0.5592 -0.0305 0.2487 0.039 Uiso 1 1 calc R . .
C8 C 0.75926(13) 0.13763(11) 0.26374(12) 0.0313(4) Uani 1 1 d . . .
C9 C 0.86324(14) 0.13754(13) 0.19607(13) 0.0405(5) Uani 1 1 d . . .
H9A H 0.8933 0.0846 0.1864 0.061 Uiso 1 1 calc R . .
H9B H 0.9030 0.1661 0.2130 0.061 Uiso 1 1 calc R . .
H9C H 0.8599 0.1619 0.1455 0.061 Uiso 1 1 calc R . .
C10 C 0.70819(16) 0.21981(12) 0.27598(15) 0.0439(5) Uani 1 1 d . . .
H10A H 0.7071 0.2423 0.2241 0.066 Uiso 1 1 calc R . .
H10B H 0.7442 0.2508 0.2943 0.066 Uiso 1 1 calc R . .
H10C H 0.6407 0.2188 0.3174 0.066 Uiso 1 1 calc R . .
C11 C 0.76506(17) 0.10383(14) 0.34384(13) 0.0436(5) Uani 1 1 d . . .
H11A H 0.6986 0.1035 0.3871 0.065 Uiso 1 1 calc R . .
H11B H 0.8033 0.1351 0.3595 0.065 Uiso 1 1 calc R . .
H11C H 0.7970 0.0512 0.3362 0.065 Uiso 1 1 calc R . .
N12 N 0.48823(11) 0.13301(9) 0.08816(9) 0.0299(3) Uani 1 1 d . . .
N13 N 0.44850(11) 0.16901(9) 0.03683(9) 0.0299(3) Uani 1 1 d . . .
H13 H 0.4630 0.1544 -0.0127 0.036 Uiso 1 1 calc R . .
C14 C 0.38440(13) 0.22948(11) 0.07046(12) 0.0304(4) Uani 1 1 d . . .
C15 C 0.38215(14) 0.23294(11) 0.14803(12) 0.0353(4) Uani 1 1 d . . .
H15 H 0.3439 0.2693 0.1876 0.042 Uiso 1 1 calc R . .
C16 C 0.44756(14) 0.17212(11) 0.15587(12) 0.0338(4) Uani 1 1 d . . .
H16 H 0.4613 0.1602 0.2031 0.041 Uiso 1 1 calc R . .
C17 C 0.32664(14) 0.27754(12) 0.02747(13) 0.0364(4) Uani 1 1 d . . .
C18 C 0.22822(17) 0.24481(16) 0.05386(19) 0.0599(7) Uani 1 1 d . . .
H18A H 0.2398 0.1914 0.0386 0.090 Uiso 1 1 calc R . .
H18B H 0.1895 0.2750 0.0266 0.090 Uiso 1 1 calc R . .
H18C H 0.1922 0.2471 0.1134 0.090 Uiso 1 1 calc R . .
C19 C 0.38232(18) 0.27635(15) -0.06549(14) 0.0543(6) Uani 1 1 d . . .
H19A H 0.4476 0.2933 -0.0815 0.081 Uiso 1 1 calc R . .
H19B H 0.3458 0.3109 -0.0918 0.081 Uiso 1 1 calc R . .
H19C H 0.3893 0.2241 -0.0828 0.081 Uiso 1 1 calc R . .
C20 C 0.3108(2) 0.36053(14) 0.05201(19) 0.0595(7) Uani 1 1 d . . .
H20A H 0.2744 0.3625 0.1115 0.089 Uiso 1 1 calc R . .
H20B H 0.2731 0.3920 0.0246 0.089 Uiso 1 1 calc R . .
H20C H 0.3746 0.3802 0.0357 0.089 Uiso 1 1 calc R . .
N21 N 0.70040(11) 0.01276(9) -0.02624(9) 0.0292(3) Uani 1 1 d . . .
N22 N 0.70928(11) 0.01940(9) -0.10484(9) 0.0304(3) Uani 1 1 d . . .
H22 H 0.6612 0.0378 -0.1197 0.037 Uiso 1 1 calc R . .
C23 C 0.80070(13) -0.00558(11) -0.15780(12) 0.0309(4) Uani 1 1 d . . .
C24 C 0.85308(14) -0.02900(11) -0.11020(13) 0.0358(4) Uani 1 1 d . . .
H24 H 0.9200 -0.0496 -0.1288 0.043 Uiso 1 1 calc R . .
C25 C 0.78847(14) -0.01638(11) -0.02983(13) 0.0340(4) Uani 1 1 d . . .
H25 H 0.8048 -0.0270 0.0163 0.041 Uiso 1 1 calc R . .
C26 C 0.82873(15) -0.00309(12) -0.24871(12) 0.0383(5) Uani 1 1 d . . .
C27 C 0.7564(2) -0.04348(18) -0.26624(16) 0.0636(8) Uani 1 1 d . . .
H27A H 0.7562 -0.0966 -0.2437 0.095 Uiso 1 1 calc R . .
H27B H 0.7760 -0.0432 -0.3256 0.095 Uiso 1 1 calc R . .
H27C H 0.6903 -0.0167 -0.2407 0.095 Uiso 1 1 calc R . .
C28 C 0.8253(2) 0.08074(15) -0.28172(15) 0.0620(7) Uani 1 1 d . . .
H28A H 0.7570 0.1041 -0.2601 0.093 Uiso 1 1 calc R . .
H28B H 0.8517 0.0824 -0.3417 0.093 Uiso 1 1 calc R . .
H28C H 0.8648 0.1091 -0.2644 0.093 Uiso 1 1 calc R . .
C29 C 0.9329(2) -0.0415(2) -0.29130(18) 0.0737(9) Uani 1 1 d . . .
H29A H 0.9796 -0.0104 -0.2866 0.111 Uiso 1 1 calc R . .
H29B H 0.9477 -0.0462 -0.3493 0.111 Uiso 1 1 calc R . .
H29C H 0.9382 -0.0927 -0.2654 0.111 Uiso 1 1 calc R . .
Co30 Co 0.899298(16) 0.247730(13) -0.106470(14) 0.02382(6) Uani 1 1 d . . .
C31 C 1.01925(13) 0.20365(11) -0.20366(11) 0.0296(4) Uani 1 1 d . . .
H31 H 1.0029 0.2168 -0.2594 0.036 Uiso 1 1 calc R . .
C32 C 0.96525(14) 0.13931(11) -0.13549(11) 0.0316(4) Uani 1 1 d . . .
H32 H 0.9106 0.1062 -0.1424 0.038 Uiso 1 1 calc R . .
B33 B 0.94707(17) 0.16119(13) -0.03932(13) 0.0331(5) Uani 1 1 d . . .
H33 H 0.8855 0.1441 0.0191 0.040 Uiso 1 1 calc R . .
B34 B 1.00133(15) 0.25098(13) -0.05432(13) 0.0311(4) Uani 1 1 d . . .
H34 H 0.9776 0.2939 -0.0061 0.037 Uiso 1 1 calc R . .
B35 B 1.04399(15) 0.27666(13) -0.16216(13) 0.0300(4) Uani 1 1 d . . .
H35 H 1.0472 0.3378 -0.1866 0.036 Uiso 1 1 calc R . .
B36 B 1.08698(18) 0.11704(14) -0.20132(15) 0.0396(5) Uani 1 1 d . . .
H36 H 1.1142 0.0737 -0.2495 0.048 Uiso 1 1 calc R . .
B37 B 1.04262(19) 0.09036(14) -0.09579(15) 0.0412(5) Uani 1 1 d . . .
H37 H 1.0411 0.0284 -0.0743 0.049 Uiso 1 1 calc R . .
B38 B 1.06806(18) 0.16129(15) -0.04556(15) 0.0402(5) Uani 1 1 d . . .
H38 H 1.0846 0.1462 0.0099 0.048 Uiso 1 1 calc R . .
B39 B 1.12829(16) 0.23252(15) -0.12160(14) 0.0382(5) Uani 1 1 d . . .
H39 H 1.1852 0.2650 -0.1174 0.046 Uiso 1 1 calc R . .
B40 B 1.13790(16) 0.20455(14) -0.21722(14) 0.0366(5) Uani 1 1 d . . .
H40 H 1.1996 0.2189 -0.2767 0.044 Uiso 1 1 calc R . .
B41 B 1.15410(18) 0.13370(16) -0.14491(15) 0.0438(6) Uani 1 1 d . . .
H41 H 1.2272 0.1012 -0.1549 0.053 Uiso 1 1 calc R . .
C42 C 0.79327(13) 0.25305(11) -0.15141(12) 0.0314(4) Uani 1 1 d . . .
H42 H 0.8193 0.2106 -0.2004 0.038 Uiso 1 1 calc R . .
C43 C 0.84274(13) 0.33192(10) -0.16579(11) 0.0290(4) Uani 1 1 d . . .
H43 H 0.9043 0.3465 -0.2253 0.035 Uiso 1 1 calc R . .
B44 B 0.84281(15) 0.36027(12) -0.07724(13) 0.0293(4) Uani 1 1 d . . .
H44 H 0.8985 0.3937 -0.0724 0.035 Uiso 1 1 calc R . .
B45 B 0.78117(15) 0.28878(13) 0.00034(13) 0.0316(4) Uani 1 1 d . . .
H45 H 0.7940 0.2745 0.0576 0.038 Uiso 1 1 calc R . .
B46 B 0.75405(16) 0.21931(13) -0.05191(14) 0.0333(5) Uani 1 1 d . . .
H46 H 0.7505 0.1575 -0.0300 0.040 Uiso 1 1 calc R . .
B47 B 0.72871(17) 0.33635(14) -0.16893(15) 0.0386(5) Uani 1 1 d . . .
H47 H 0.7126 0.3514 -0.2246 0.046 Uiso 1 1 calc R . .
B48 B 0.75807(16) 0.40476(13) -0.11976(14) 0.0346(5) Uani 1 1 d . . .
H48 H 0.7610 0.4661 -0.1435 0.042 Uiso 1 1 calc R . .
B49 B 0.71561(16) 0.37788(13) -0.01383(14) 0.0356(5) Uani 1 1 d . . .
H49 H 0.6889 0.4218 0.0337 0.043 Uiso 1 1 calc R . .
B50 B 0.66027(16) 0.29069(14) 0.00206(15) 0.0378(5) Uani 1 1 d . . .
H50 H 0.5965 0.2761 0.0601 0.045 Uiso 1 1 calc R . .
B51 B 0.67060(16) 0.26537(14) -0.09458(16) 0.0392(5) Uani 1 1 d . . .
H51 H 0.6151 0.2331 -0.1015 0.047 Uiso 1 1 calc R . .
B52 B 0.64533(17) 0.36308(14) -0.06993(15) 0.0394(5) Uani 1 1 d . . .
H52 H 0.5725 0.3965 -0.0589 0.047 Uiso 1 1 calc R . .
Zn53 Zn 0.328448(15) 0.471534(13) 0.562237(13) 0.03062(7) Uani 1 1 d . . .
Cl54 Cl 0.39197(3) 0.57842(3) 0.57790(3) 0.03264(10) Uani 1 1 d . . .
N55 N 0.18861(11) 0.49540(9) 0.64269(10) 0.0322(3) Uani 1 1 d . . .
N56 N 0.17742(11) 0.54020(10) 0.70394(10) 0.0342(4) Uani 1 1 d . . .
H56 H 0.2238 0.5663 0.7034 0.041 Uiso 1 1 calc R . .
C57 C 0.08770(13) 0.54020(11) 0.76551(11) 0.0302(4) Uani 1 1 d . . .
C58 C 0.03781(14) 0.49290(11) 0.74294(12) 0.0347(4) Uani 1 1 d . . .
H58 H -0.0278 0.4807 0.7732 0.042 Uiso 1 1 calc R . .
C59 C 0.10290(14) 0.46665(11) 0.66702(12) 0.0339(4) Uani 1 1 d . . .
H59 H 0.0881 0.4328 0.6367 0.041 Uiso 1 1 calc R . .
C60 C 0.06004(14) 0.58628(12) 0.83982(12) 0.0370(4) Uani 1 1 d . . .
C61 C 0.1441(2) 0.5787(2) 0.86743(19) 0.0822(11) Uani 1 1 d . . .
H61A H 0.1606 0.5245 0.8796 0.123 Uiso 1 1 calc R . .
H61B H 0.1242 0.6075 0.9167 0.123 Uiso 1 1 calc R . .
H61C H 0.2016 0.5994 0.8237 0.123 Uiso 1 1 calc R . .
C62 C 0.0374(2) 0.67078(14) 0.81691(17) 0.0692(8) Uani 1 1 d . . .
H62A H 0.0943 0.6882 0.7698 0.104 Uiso 1 1 calc R . .
H62B H 0.0231 0.7020 0.8635 0.104 Uiso 1 1 calc R . .
H62C H -0.0198 0.6762 0.8028 0.104 Uiso 1 1 calc R . .
C63 C -0.03128(19) 0.55938(15) 0.90841(15) 0.0572(7) Uani 1 1 d . . .
H63A H -0.0849 0.5643 0.8899 0.086 Uiso 1 1 calc R . .
H63B H -0.0502 0.5908 0.9557 0.086 Uiso 1 1 calc R . .
H63C H -0.0180 0.5056 0.9242 0.086 Uiso 1 1 calc R . .
N64 N 0.37667(11) 0.38433(9) 0.62029(9) 0.0317(3) Uani 1 1 d . . .
N65 N 0.46883(11) 0.34763(9) 0.59579(10) 0.0306(3) Uani 1 1 d . . .
H65 H 0.5180 0.3592 0.5496 0.037 Uiso 1 1 calc R . .
C66 C 0.47643(14) 0.29162(11) 0.65012(11) 0.0313(4) Uani 1 1 d . . .
C67 C 0.38441(15) 0.29249(12) 0.71411(12) 0.0387(5) Uani 1 1 d . . .
H67 H 0.3655 0.2601 0.7627 0.046 Uiso 1 1 calc R . .
C68 C 0.32542(15) 0.35038(12) 0.69283(12) 0.0372(4) Uani 1 1 d . . .
H68 H 0.2578 0.3640 0.7254 0.045 Uiso 1 1 calc R . .
C69 C 0.57137(15) 0.24181(12) 0.63666(13) 0.0365(4) Uani 1 1 d . . .
C70 C 0.63760(19) 0.23795(16) 0.54509(15) 0.0582(7) Uani 1 1 d . . .
H70A H 0.6028 0.2176 0.5170 0.087 Uiso 1 1 calc R . .
H70B H 0.6978 0.2043 0.5378 0.087 Uiso 1 1 calc R . .
H70C H 0.6546 0.2895 0.5219 0.087 Uiso 1 1 calc R . .
C71 C 0.5469(2) 0.16026(15) 0.6711(2) 0.0671(8) Uani 1 1 d . . .
H71A H 0.5053 0.1613 0.7299 0.101 Uiso 1 1 calc R . .
H71B H 0.6079 0.1272 0.6624 0.101 Uiso 1 1 calc R . .
H71C H 0.5119 0.1402 0.6429 0.101 Uiso 1 1 calc R . .
C72 C 0.6242(2) 0.27421(18) 0.68112(19) 0.0657(7) Uani 1 1 d . . .
H72A H 0.6353 0.3276 0.6617 0.099 Uiso 1 1 calc R . .
H72B H 0.6875 0.2438 0.6701 0.099 Uiso 1 1 calc R . .
H72C H 0.5838 0.2721 0.7402 0.099 Uiso 1 1 calc R . .
N73 N 0.33621(11) 0.47658(9) 0.44995(9) 0.0304(3) Uani 1 1 d . . .
N74 N 0.41821(11) 0.45836(9) 0.38144(9) 0.0297(3) Uani 1 1 d . . .
H74 H 0.4750 0.4389 0.3822 0.036 Uiso 1 1 calc R . .
C75 C 0.40258(14) 0.47350(10) 0.31283(11) 0.0299(4) Uani 1 1 d . . .
C76 C 0.30484(14) 0.50343(11) 0.33785(12) 0.0352(4) Uani 1 1 d . . .
H76 H 0.2706 0.5198 0.3039 0.042 Uiso 1 1 calc R . .
C77 C 0.26752(14) 0.50446(11) 0.42248(12) 0.0339(4) Uani 1 1 d . . .
H77 H 0.2019 0.5226 0.4564 0.041 Uiso 1 1 calc R . .
C78 C 0.48333(15) 0.45870(11) 0.22938(12) 0.0340(4) Uani 1 1 d . . .
C79 C 0.55469(17) 0.38980(15) 0.23377(14) 0.0508(6) Uani 1 1 d . . .
H79A H 0.5888 0.4015 0.2668 0.076 Uiso 1 1 calc R . .
H79B H 0.6029 0.3785 0.1783 0.076 Uiso 1 1 calc R . .
H79C H 0.5182 0.3452 0.2589 0.076 Uiso 1 1 calc R . .
C80 C 0.5373(2) 0.53071(15) 0.19740(16) 0.0652(8) Uani 1 1 d . . .
H80A H 0.4897 0.5754 0.2007 0.098 Uiso 1 1 calc R . .
H80B H 0.5839 0.5250 0.1403 0.098 Uiso 1 1 calc R . .
H80C H 0.5731 0.5379 0.2308 0.098 Uiso 1 1 calc R . .
C81 C 0.43760(19) 0.44187(16) 0.17148(15) 0.0532(6) Uani 1 1 d . . .
H81A H 0.4002 0.3972 0.1935 0.080 Uiso 1 1 calc R . .
H81B H 0.4898 0.4311 0.1175 0.080 Uiso 1 1 calc R . .
H81C H 0.3935 0.4865 0.1664 0.080 Uiso 1 1 calc R . .
Co82 Co 0.172282(17) 0.234540(14) 0.481421(14) 0.02693(7) Uani 1 1 d . . .
C83 C 0.10370(16) 0.29114(13) 0.41304(13) 0.0419(5) Uani 1 1 d . . .
H83 H 0.1618 0.3010 0.3501 0.050 Uiso 1 1 calc R . .
C84 C 0.06771(15) 0.20546(14) 0.44681(14) 0.0426(5) Uani 1 1 d . . .
H84 H 0.0992 0.1538 0.4091 0.051 Uiso 1 1 calc R . .
B85 B 0.03291(16) 0.19517(13) 0.55152(15) 0.0352(5) Uani 1 1 d . . .
H85 H 0.0384 0.1399 0.5869 0.042 Uiso 1 1 calc R . .
B86 B 0.04948(16) 0.28451(13) 0.58051(14) 0.0352(5) Uani 1 1 d . . .
H86 H 0.0654 0.2895 0.6355 0.042 Uiso 1 1 calc R . .
B87 B 0.09672(17) 0.34241(13) 0.48966(15) 0.0372(5) Uani 1 1 d . . .
H87 H 0.1463 0.3872 0.4831 0.045 Uiso 1 1 calc R . .
B88 B -0.0087(2) 0.27295(17) 0.41833(18) 0.0502(6) Uani 1 1 d . . .
H88 H -0.0264 0.2687 0.3641 0.060 Uiso 1 1 calc R . .
B89 B -0.05630(18) 0.21323(15) 0.50791(18) 0.0436(6) Uani 1 1 d . . .
H89 H -0.1064 0.1692 0.5135 0.052 Uiso 1 1 calc R . .
B90 B -0.06989(17) 0.26512(15) 0.59195(16) 0.0422(6) Uani 1 1 d . . .
H90 H -0.1302 0.2562 0.6540 0.051 Uiso 1 1 calc R . .
B91 B -0.02955(19) 0.35645(15) 0.55414(18) 0.0458(6) Uani 1 1 d . . .
H91 H -0.0626 0.4086 0.5909 0.055 Uiso 1 1 calc R . .
B92 B 0.0082(2) 0.36113(16) 0.44664(19) 0.0510(7) Uani 1 1 d . . .
H92 H 0.0014 0.4161 0.4112 0.061 Uiso 1 1 calc R . .
B93 B -0.09536(19) 0.31275(16) 0.50989(18) 0.0477(6) Uani 1 1 d . . .
H93 H -0.1718 0.3354 0.5173 0.057 Uiso 1 1 calc R . .
C94 C 0.25097(14) 0.13033(12) 0.47073(12) 0.0359(4) Uani 1 1 d . . .
H94 H 0.2002 0.0867 0.4765 0.043 Uiso 1 1 calc R . .
C95 C 0.24014(14) 0.17584(12) 0.54911(12) 0.0352(4) Uani 1 1 d . . .
H95 H 0.1819 0.1649 0.6117 0.042 Uiso 1 1 calc R . .
B96 B 0.27418(16) 0.26672(14) 0.52033(14) 0.0352(5) Uani 1 1 d . . .
H96 H 0.2439 0.3181 0.5586 0.042 Uiso 1 1 calc R . .
B97 B 0.31319(16) 0.27443(14) 0.41159(14) 0.0347(5) Uani 1 1 d . . .
H97 H 0.3102 0.3303 0.3765 0.042 Uiso 1 1 calc R . .
B98 B 0.29394(16) 0.18602(13) 0.38254(13) 0.0334(5) Uani 1 1 d . . .
H98 H 0.2766 0.1831 0.3279 0.040 Uiso 1 1 calc R . .
B99 B 0.33458(17) 0.10357(16) 0.51357(16) 0.0428(6) Uani 1 1 d . . .
H99 H 0.3403 0.0473 0.5473 0.051 Uiso 1 1 calc R . .
B100 B 0.35166(17) 0.19098(16) 0.54457(15) 0.0408(5) Uani 1 1 d . . .
H100 H 0.3691 0.1926 0.5993 0.049 Uiso 1 1 calc R . .
B101 B 0.40147(17) 0.25203(15) 0.45571(15) 0.0391(5) Uani 1 1 d . . .
H101 H 0.4536 0.2942 0.4507 0.047 Uiso 1 1 calc R . .
B102 B 0.41352(16) 0.20179(15) 0.37027(14) 0.0367(5) Uani 1 1 d . . .
H102 H 0.4738 0.2104 0.3082 0.044 Uiso 1 1 calc R . .
B103 B 0.37135(17) 0.11074(14) 0.40644(16) 0.0396(5) Uani 1 1 d . . .
H103 H 0.4019 0.0590 0.3689 0.048 Uiso 1 1 calc R . .
B104 B 0.43858(17) 0.15131(16) 0.45177(15) 0.0412(5) Uani 1 1 d . . .
H104 H 0.5146 0.1272 0.4441 0.049 Uiso 1 1 calc R . .

loop_
_atom_site_aniso_label
_atom_site_aniso_U_11
_atom_site_aniso_U_22
_atom_site_aniso_U_33
_atom_site_aniso_U_23
_atom_site_aniso_U_13
_atom_site_aniso_U_12
Zn1 0.02733(11) 0.03130(12) 0.02587(11) -0.00153(8) -0.01180(9) -0.00311(8)
Cl2 0.0321(2) 0.0338(2) 0.0319(2) -0.00114(18) -0.01460(18) -0.00693(17)
N3 0.0298(8) 0.0332(8) 0.0288(8) 0.0005(6) -0.0132(6) -0.0067(6)
N4 0.0335(8) 0.0366(9) 0.0294(8) 0.0044(7) -0.0145(7) -0.0129(7)
C5 0.0268(9) 0.0326(9) 0.0262(9) -0.0032(7) -0.0115(7) 0.0002(7)
C6 0.0400(10) 0.0367(10) 0.0268(10) 0.0024(8) -0.0147(8) -0.0080(8)
C7 0.0352(10) 0.0328(10) 0.0298(10) 0.0022(8) -0.0132(8) -0.0085(8)
C8 0.0280(9) 0.0374(10) 0.0305(10) -0.0044(8) -0.0129(8) -0.0042(7)
C9 0.0321(10) 0.0499(12) 0.0401(12) -0.0083(9) -0.0125(9) -0.0084(9)
C10 0.0381(11) 0.0389(11) 0.0562(14) -0.0120(10) -0.0183(10) -0.0040(9)
C11 0.0485(12) 0.0551(13) 0.0360(11) -0.0002(10) -0.0236(10) -0.0148(10)
N12 0.0316(8) 0.0332(8) 0.0250(8) -0.0001(6) -0.0125(6) -0.0017(6)
N13 0.0311(8) 0.0358(8) 0.0239(8) -0.0046(6) -0.0128(6) 0.0007(6)
C14 0.0242(9) 0.0327(10) 0.0321(10) -0.0012(8) -0.0092(7) -0.0032(7)
C15 0.0362(10) 0.0365(10) 0.0284(10) -0.0061(8) -0.0085(8) 0.0001(8)
C16 0.0395(10) 0.0375(10) 0.0234(9) -0.0015(8) -0.0119(8) -0.0035(8)
C17 0.0333(10) 0.0374(11) 0.0404(11) -0.0047(9) -0.0179(9) 0.0021(8)
C18 0.0400(13) 0.0718(17) 0.0758(19) 0.0092(14) -0.0325(13) -0.0105(12)
C19 0.0527(14) 0.0656(16) 0.0415(13) 0.0065(11) -0.0236(11) 0.0132(12)
C20 0.0716(17) 0.0433(13) 0.0770(19) -0.0102(12) -0.0476(15) 0.0135(12)
N21 0.0297(8) 0.0316(8) 0.0266(8) -0.0004(6) -0.0117(6) -0.0037(6)
N22 0.0271(8) 0.0376(9) 0.0266(8) -0.0024(6) -0.0109(6) -0.0028(6)
C23 0.0277(9) 0.0304(9) 0.0321(10) -0.0043(8) -0.0080(7) -0.0061(7)
C24 0.0265(9) 0.0361(10) 0.0410(11) 0.0000(8) -0.0109(8) -0.0005(8)
C25 0.0323(10) 0.0340(10) 0.0360(11) 0.0038(8) -0.0161(8) -0.0014(8)
C26 0.0369(10) 0.0441(12) 0.0314(10) -0.0079(9) -0.0081(8) -0.0103(9)
C27 0.0639(16) 0.090(2) 0.0403(13) -0.0170(13) -0.0134(12) -0.0332(15)
C28 0.091(2) 0.0545(15) 0.0349(13) 0.0010(11) -0.0183(13) -0.0176(14)
C29 0.0485(15) 0.113(3) 0.0459(15) -0.0225(16) -0.0072(12) 0.0125(15)
Co30 0.02339(12) 0.02571(12) 0.02089(12) -0.00052(9) -0.00767(9) -0.00234(9)
C31 0.0288(9) 0.0349(10) 0.0231(9) -0.0035(7) -0.0089(7) -0.0001(7)
C32 0.0346(10) 0.0290(9) 0.0285(10) -0.0021(7) -0.0106(8) -0.0005(7)
B33 0.0370(11) 0.0345(11) 0.0244(10) -0.0001(8) -0.0110(9) 0.0024(9)
B34 0.0284(10) 0.0387(12) 0.0268(10) -0.0053(9) -0.0120(8) 0.0005(8)
B35 0.0244(10) 0.0360(11) 0.0281(11) -0.0016(8) -0.0086(8) -0.0049(8)
B36 0.0402(12) 0.0420(13) 0.0313(12) -0.0098(10) -0.0115(10) 0.0101(10)
B37 0.0467(13) 0.0369(12) 0.0343(12) -0.0010(10) -0.0156(10) 0.0113(10)
B38 0.0387(12) 0.0500(14) 0.0310(12) -0.0046(10) -0.0171(10) 0.0102(10)
B39 0.0276(11) 0.0558(15) 0.0314(12) -0.0081(10) -0.0126(9) 0.0022(10)
B40 0.0261(10) 0.0495(14) 0.0287(11) -0.0061(10) -0.0066(9) 0.0026(9)
B41 0.0378(12) 0.0561(15) 0.0353(13) -0.0090(11) -0.0166(10) 0.0136(11)
C42 0.0286(9) 0.0339(10) 0.0333(10) -0.0013(8) -0.0138(8) -0.0044(7)
C43 0.0277(9) 0.0318(9) 0.0265(9) 0.0023(7) -0.0107(7) -0.0031(7)
B44 0.0293(10) 0.0286(10) 0.0282(10) -0.0027(8) -0.0099(8) -0.0018(8)
B45 0.0284(10) 0.0353(11) 0.0256(10) -0.0009(8) -0.0058(8) -0.0023(8)
B46 0.0284(10) 0.0343(11) 0.0338(12) 0.0032(9) -0.0090(9) -0.0077(8)
B47 0.0318(11) 0.0460(13) 0.0399(13) 0.0001(10) -0.0180(10) 0.0003(10)
B48 0.0318(11) 0.0314(11) 0.0366(12) 0.0016(9) -0.0121(9) 0.0018(9)
B49 0.0302(11) 0.0354(12) 0.0347(12) -0.0053(9) -0.0073(9) 0.0012(9)
B50 0.0266(10) 0.0425(13) 0.0358(12) 0.0013(10) -0.0044(9) -0.0048(9)
B51 0.0274(11) 0.0436(13) 0.0469(14) -0.0019(11) -0.0147(10) -0.0059(9)
B52 0.0278(11) 0.0438(13) 0.0421(13) -0.0012(10) -0.0114(10) 0.0017(9)
Zn53 0.02712(11) 0.03785(13) 0.02377(12) -0.00243(9) -0.00724(9) -0.00234(9)
Cl54 0.0281(2) 0.0398(2) 0.0287(2) 0.00147(18) -0.00943(17) -0.00844(18)
N55 0.0292(8) 0.0369(9) 0.0285(8) -0.0076(7) -0.0079(6) -0.0046(6)
N56 0.0270(8) 0.0420(9) 0.0307(8) -0.0098(7) -0.0055(6) -0.0089(7)
C57 0.0262(9) 0.0317(9) 0.0279(9) -0.0003(7) -0.0061(7) -0.0037(7)
C58 0.0271(9) 0.0380(10) 0.0345(10) -0.0020(8) -0.0068(8) -0.0074(8)
C59 0.0307(9) 0.0363(10) 0.0349(10) -0.0043(8) -0.0120(8) -0.0066(8)
C60 0.0334(10) 0.0414(11) 0.0305(10) -0.0075(8) -0.0048(8) -0.0076(8)
C61 0.0538(16) 0.136(3) 0.0649(19) -0.057(2) -0.0269(14) 0.0120(17)
C62 0.100(2) 0.0402(13) 0.0465(15) -0.0098(11) -0.0057(14) -0.0100(14)
C63 0.0562(15) 0.0583(15) 0.0391(13) -0.0134(11) 0.0055(11) -0.0202(12)
N64 0.0292(8) 0.0371(9) 0.0257(8) -0.0009(7) -0.0074(6) -0.0053(6)
N65 0.0268(8) 0.0361(9) 0.0258(8) 0.0016(6) -0.0073(6) -0.0060(6)
C66 0.0363(10) 0.0330(10) 0.0283(9) 0.0029(8) -0.0157(8) -0.0102(8)
C67 0.0403(11) 0.0459(12) 0.0269(10) 0.0087(8) -0.0106(8) -0.0129(9)
C68 0.0325(10) 0.0457(12) 0.0276(10) 0.0016(8) -0.0056(8) -0.0090(8)
C69 0.0351(10) 0.0390(11) 0.0384(11) 0.0044(9) -0.0189(9) -0.0052(8)
C70 0.0515(14) 0.0675(17) 0.0467(14) -0.0040(12) -0.0173(11) 0.0163(12)
C71 0.0600(16) 0.0509(15) 0.090(2) 0.0228(14) -0.0345(16) -0.0090(12)
C72 0.0520(15) 0.082(2) 0.078(2) -0.0180(16) -0.0406(15) -0.0007(13)
N73 0.0274(8) 0.0357(8) 0.0249(8) -0.0046(6) -0.0081(6) 0.0009(6)
N74 0.0262(7) 0.0352(8) 0.0256(8) -0.0028(6) -0.0093(6) 0.0013(6)
C75 0.0347(10) 0.0292(9) 0.0264(9) 0.0004(7) -0.0131(8) -0.0042(7)
C76 0.0349(10) 0.0376(10) 0.0341(10) 0.0000(8) -0.0174(8) 0.0027(8)
C77 0.0292(9) 0.0330(10) 0.0374(11) -0.0032(8) -0.0126(8) 0.0026(7)
C78 0.0379(10) 0.0364(10) 0.0255(9) -0.0026(8) -0.0113(8) -0.0012(8)
C79 0.0459(13) 0.0648(15) 0.0310(11) -0.0038(10) -0.0109(10) 0.0153(11)
C80 0.0741(18) 0.0565(15) 0.0418(14) -0.0073(12) 0.0068(12) -0.0265(13)
C81 0.0568(14) 0.0684(16) 0.0380(12) -0.0151(11) -0.0244(11) 0.0086(12)
Co82 0.02663(13) 0.03213(14) 0.02212(13) -0.00137(10) -0.00889(10) -0.00654(10)
C83 0.0412(11) 0.0529(13) 0.0346(11) 0.0057(9) -0.0192(9) -0.0078(10)
C84 0.0349(11) 0.0558(13) 0.0426(12) -0.0081(10) -0.0191(9) -0.0070(9)
B85 0.0269(10) 0.0361(12) 0.0388(12) 0.0006(9) -0.0087(9) -0.0073(9)
B86 0.0312(11) 0.0398(12) 0.0327(12) -0.0066(9) -0.0108(9) -0.0005(9)
B87 0.0336(11) 0.0339(12) 0.0433(13) 0.0035(10) -0.0153(10) -0.0057(9)
B88 0.0454(14) 0.0662(18) 0.0485(15) -0.0039(13) -0.0295(12) -0.0013(12)
B89 0.0316(12) 0.0448(14) 0.0587(16) -0.0077(12) -0.0206(11) -0.0062(10)
B90 0.0291(11) 0.0467(14) 0.0449(14) -0.0033(11) -0.0092(10) -0.0022(10)
B91 0.0416(13) 0.0393(13) 0.0580(17) -0.0091(12) -0.0219(12) 0.0021(10)
B92 0.0502(15) 0.0479(15) 0.0585(17) 0.0109(13) -0.0295(13) -0.0023(12)
B93 0.0380(13) 0.0478(15) 0.0608(17) -0.0060(12) -0.0244(12) 0.0019(11)
C94 0.0324(10) 0.0395(11) 0.0322(10) -0.0033(8) -0.0095(8) -0.0017(8)
C95 0.0305(9) 0.0482(12) 0.0250(9) 0.0007(8) -0.0101(8) -0.0030(8)
B96 0.0298(11) 0.0501(13) 0.0293(11) -0.0064(10) -0.0133(9) -0.0085(9)
B97 0.0311(11) 0.0431(13) 0.0288(11) -0.0017(9) -0.0079(9) -0.0144(9)
B98 0.0313(11) 0.0444(12) 0.0231(10) -0.0053(9) -0.0073(8) -0.0095(9)
B99 0.0325(12) 0.0498(14) 0.0411(14) 0.0036(11) -0.0128(10) 0.0007(10)
B100 0.0301(11) 0.0641(16) 0.0290(12) -0.0060(11) -0.0123(9) -0.0035(10)
B101 0.0321(11) 0.0532(14) 0.0324(12) -0.0097(10) -0.0099(9) -0.0108(10)
B102 0.0311(11) 0.0524(14) 0.0239(11) -0.0060(9) -0.0052(8) -0.0119(10)
B103 0.0304(11) 0.0432(13) 0.0416(13) -0.0111(10) -0.0095(10) -0.0020(9)
B104 0.0289(11) 0.0572(15) 0.0353(12) -0.0062(11) -0.0104(9) -0.0025(10)

loop_
_atom_type_symbol
_atom_type_description
_atom_type_scat_dispersion_real
_atom_type_scat_dispersion_imag
_atom_type_scat_source
C C 0.0033 0.0016 'International Tables Vol C Tables 4.2.6.8 and 6.1.1.4'
H H 0.0000 0.0000 'International Tables Vol C Tables 4.2.6.8 and 6.1.1.4'
N N 0.0061 0.0033 'International Tables Vol C Tables 4.2.6.8 and 6.1.1.4'
Zn Zn 0.2839 1.4301 'International Tables Vol C Tables 4.2.6.8 and 6.1.1.4'
Co Co 0.3494 0.9721 'International Tables Vol C Tables 4.2.6.8 and 6.1.1.4'
B B 0.0013 0.0007 'International Tables Vol C Tables 4.2.6.8 and 6.1.1.4'
Cl Cl 0.1484 0.1585 'International Tables Vol C Tables 4.2.6.8 and 6.1.1.4'

loop_
_geom_angle_atom_site_label_1
_geom_angle_atom_site_label_2
_geom_angle_atom_site_label_3
_geom_angle
_geom_angle_site_symmetry_1
_geom_angle_site_symmetry_3
_geom_angle_publ_flag
N21 Zn1 N12 126.26(6) . . ?
N21 Zn1 N3 107.00(6) . . ?
N12 Zn1 N3 102.41(6) . . ?
N21 Zn1 Cl2 106.42(5) . . ?
N12 Zn1 Cl2 108.28(5) . . ?
N3 Zn1 Cl2 104.58(5) . . ?
C7 N3 N4 104.76(15) . . ?
C7 N3 Zn1 124.45(13) . . ?
N4 N3 Zn1 130.55(12) . . ?
C5 N4 N3 112.13(15) . . ?
N4 C5 C6 105.84(16) . . ?
N4 C5 C8 123.29(17) . . ?
C6 C5 C8 130.84(17) . . ?
C5 C6 C7 106.24(17) . . ?
N3 C7 C6 111.02(17) . . ?
C5 C8 C11 108.88(16) . . ?
C5 C8 C9 109.92(16) . . ?
C11 C8 C9 109.37(17) . . ?
C5 C8 C10 108.84(15) . . ?
C11 C8 C10 109.48(17) . . ?
C9 C8 C10 110.33(17) . . ?
C16 N12 N13 105.34(15) . . ?
C16 N12 Zn1 123.83(13) . . ?
N13 N12 Zn1 130.81(12) . . ?
C14 N13 N12 112.06(15) . . ?
N13 C14 C15 106.16(16) . . ?
N13 C14 C17 122.74(17) . . ?
C15 C14 C17 131.03(17) . . ?
C14 C15 C16 105.70(17) . . ?
N12 C16 C15 110.74(17) . . ?
C14 C17 C18 107.99(18) . . ?
C14 C17 C19 111.04(16) . . ?
C18 C17 C19 110.0(2) . . ?
C14 C17 C20 108.95(17) . . ?
C18 C17 C20 110.6(2) . . ?
C19 C17 C20 108.3(2) . . ?
C25 N21 N22 105.47(15) . . ?
C25 N21 Zn1 125.93(13) . . ?
N22 N21 Zn1 128.59(12) . . ?
C23 N22 N21 112.01(15) . . ?
N22 C23 C24 105.64(17) . . ?
N22 C23 C26 121.81(17) . . ?
C24 C23 C26 132.54(17) . . ?
C23 C24 C25 106.31(17) . . ?
N21 C25 C24 110.57(18) . . ?
C23 C26 C27 109.65(17) . . ?
C23 C26 C29 109.63(19) . . ?
C27 C26 C29 110.4(2) . . ?
C23 C26 C28 109.63(17) . . ?
C27 C26 C28 108.7(2) . . ?
C29 C26 C28 108.8(2) . . ?
C43 Co30 C32 132.94(8) . . ?
C43 Co30 C42 46.44(7) . . ?
C32 Co30 C42 100.40(8) . . ?
C43 Co30 C31 100.21(7) . . ?
C32 Co30 C31 46.26(7) . . ?
C42 Co30 C31 100.33(8) . . ?
C43 Co30 B44 49.20(8) . . ?
C32 Co30 B44 175.40(8) . . ?
C42 Co30 B44 83.75(8) . . ?
C31 Co30 B44 131.29(8) . . ?
C43 Co30 B33 175.91(8) . . ?
C32 Co30 B33 48.91(8) . . ?
C42 Co30 B33 131.32(8) . . ?
C31 Co30 B33 83.44(8) . . ?
B44 Co30 B33 129.30(9) . . ?
C43 Co30 B35 96.22(8) . . ?
C32 Co30 B35 83.21(8) . . ?
C42 Co30 B35 130.82(8) . . ?
C31 Co30 B35 48.50(8) . . ?
B44 Co30 B35 92.58(8) . . ?
B33 Co30 B35 87.57(9) . . ?
C43 Co30 B46 83.17(8) . . ?
C32 Co30 B46 96.98(8) . . ?
C42 Co30 B46 48.50(8) . . ?
C31 Co30 B46 131.27(8) . . ?
B44 Co30 B46 87.26(9) . . ?
B33 Co30 B46 93.05(9) . . ?
B35 Co30 B46 179.32(9) . . ?
C43 Co30 B34 130.41(8) . . ?
C32 Co30 B34 84.56(8) . . ?
C42 Co30 B34 174.86(8) . . ?
C31 Co30 B34 84.06(8) . . ?
B44 Co30 B34 91.35(8) . . ?
B33 Co30 B34 51.49(9) . . ?
B35 Co30 B34 50.74(8) . . ?
B46 Co30 B34 129.93(9) . . ?
C43 Co30 B45 84.35(8) . . ?
C32 Co30 B45 130.98(8) . . ?
C42 Co30 B45 83.90(8) . . ?
C31 Co30 B45 175.19(8) . . ?
B44 Co30 B45 51.08(8) . . ?
B33 Co30 B45 92.06(9) . . ?
B35 Co30 B45 129.85(9) . . ?
B46 Co30 B45 50.44(9) . . ?
B34 Co30 B45 91.82(8) . . ?
C32 C31 B40 111.95(15) . . ?
C32 C31 B35 112.12(14) . . ?
B40 C31 B35 63.59(12) . . ?
C32 C31 B36 62.67(12) . . ?
B40 C31 B36 61.78(14) . . ?
B35 C31 B36 115.13(15) . . ?
C32 C31 Co30 66.65(9) . . ?
B40 C31 Co30 124.98(13) . . ?
B35 C31 Co30 67.06(9) . . ?
B36 C31 Co30 125.22(13) . . ?
C31 C32 B37 111.11(16) . . ?
C31 C32 B33 112.04(15) . . ?
B37 C32 B33 63.56(13) . . ?
C31 C32 B36 61.97(12) . . ?
B37 C32 B36 61.79(13) . . ?
B33 C32 B36 115.20(16) . . ?
C31 C32 Co30 67.09(9) . . ?
B37 C32 Co30 124.49(14) . . ?
B33 C32 Co30 66.79(10) . . ?
B36 C32 Co30 124.99(13) . . ?
C32 B33 B38 103.46(15) . . ?
C32 B33 B37 58.00(12) . . ?
B38 B33 B37 59.73(14) . . ?
C32 B33 B34 104.57(15) . . ?
B38 B33 B34 59.53(13) . . ?
B37 B33 B34 107.71(16) . . ?
C32 B33 Co30 64.30(9) . . ?
B38 B33 Co30 117.11(14) . . ?
B37 B33 Co30 117.34(13) . . ?
B34 B33 Co30 64.93(10) . . ?
B38 B34 B39 59.93(13) . . ?
B38 B34 B35 106.15(15) . . ?
B39 B34 B35 58.90(12) . . ?
B38 B34 B33 58.92(13) . . ?
B39 B34 B33 106.51(15) . . ?
B35 B34 B33 105.93(14) . . ?
B38 B34 Co30 115.42(14) . . ?
B39 B34 Co30 115.97(13) . . ?
B35 B34 Co30 64.20(9) . . ?
B33 B34 Co30 63.58(9) . . ?
C31 B35 B39 103.97(16) . . ?
C31 B35 B40 58.10(12) . . ?
B39 B35 B40 59.92(13) . . ?
C31 B35 B34 105.28(15) . . ?
B39 B35 B34 60.36(12) . . ?
B40 B35 B34 108.73(15) . . ?
C31 B35 Co30 64.43(9) . . ?
B39 B35 Co30 117.96(14) . . ?
B40 B35 Co30 117.72(14) . . ?
B34 B35 Co30 65.06(9) . . ?
C31 B36 C32 55.37(11) . . ?
C31 B36 B40 58.35(12) . . ?
C32 B36 B40 103.33(15) . . ?
C31 B36 B41 104.12(17) . . ?
C32 B36 B41 104.11(16) . . ?
B40 B36 B41 60.60(15) . . ?
C31 B36 B37 102.89(15) . . ?
C32 B36 B37 58.13(12) . . ?
B40 B36 B37 108.32(17) . . ?
B41 B36 B37 60.41(15) . . ?
C32 B37 B36 60.08(13) . . ?
C32 B37 B41 105.07(17) . . ?
B36 B37 B41 59.73(14) . . ?
C32 B37 B38 103.63(16) . . ?
B36 B37 B38 108.17(18) . . ?
B41 B37 B38 60.42(15) . . ?
C32 B37 B33 58.44(12) . . ?
B36 B37 B33 109.54(16) . . ?
B41 B37 B33 108.71(18) . . ?
B38 B37 B33 59.52(13) . . ?
B33 B38 B37 60.76(13) . . ?
B33 B38 B34 61.55(12) . . ?
B37 B38 B34 110.13(16) . . ?
B33 B38 B39 108.82(16) . . ?
B37 B38 B39 107.61(17) . . ?
B34 B38 B39 60.26(13) . . ?
B33 B38 B41 109.13(17) . . ?
B37 B38 B41 59.71(15) . . ?
B34 B38 B41 109.61(17) . . ?
B39 B38 B41 59.98(14) . . ?
B35 B39 B40 60.74(12) . . ?
B35 B39 B41 108.67(16) . . ?
B40 B39 B41 59.79(14) . . ?
B35 B39 B38 107.49(16) . . ?
B40 B39 B38 107.38(18) . . ?
B41 B39 B38 60.02(14) . . ?
B35 B39 B34 60.74(12) . . ?
B40 B39 B34 109.69(15) . . ?
B41 B39 B34 109.28(17) . . ?
B38 B39 B34 59.81(13) . . ?
C31 B40 B36 59.87(13) . . ?
C31 B40 B41 104.67(17) . . ?
B36 B40 B41 59.84(14) . . ?
C31 B40 B39 103.70(15) . . ?
B36 B40 B39 108.51(17) . . ?
B41 B40 B39 60.38(14) . . ?
C31 B40 B35 58.32(11) . . ?
B36 B40 B35 109.18(15) . . ?
B41 B40 B35 108.04(16) . . ?
B39 B40 B35 59.35(12) . . ?
B36 B41 B37 59.87(14) . . ?
B36 B41 B40 59.56(14) . . ?
B37 B41 B40 107.07(17) . . ?
B36 B41 B39 107.85(16) . . ?
B37 B41 B39 107.75(16) . . ?
B40 B41 B39 59.83(14) . . ?
B36 B41 B38 107.84(17) . . ?
B37 B41 B38 59.87(14) . . ?
B40 B41 B38 107.41(16) . . ?
B39 B41 B38 60.01(14) . . ?
C43 C42 B51 111.55(15) . . ?
C43 C42 B46 111.74(15) . . ?
B51 C42 B46 63.66(13) . . ?
C43 C42 B47 62.28(12) . . ?
B51 C42 B47 61.99(13) . . ?
B46 C42 B47 115.29(16) . . ?
C43 C42 Co30 66.37(9) . . ?
B51 C42 Co30 125.10(14) . . ?
B46 C42 Co30 67.22(10) . . ?
B47 C42 Co30 124.83(13) . . ?
C42 C43 B48 111.29(15) . . ?
C42 C43 B44 111.93(14) . . ?
B48 C43 B44 63.71(12) . . ?
C42 C43 B47 62.09(12) . . ?
B48 C43 B47 62.02(13) . . ?
B44 C43 B47 115.57(15) . . ?
C42 C43 Co30 67.19(9) . . ?
B48 C43 Co30 124.75(13) . . ?
B44 C43 Co30 66.71(9) . . ?
B47 C43 Co30 125.40(13) . . ?
C43 B44 B49 103.13(15) . . ?
C43 B44 B48 57.54(12) . . ?
B49 B44 B48 59.47(12) . . ?
C43 B44 B45 104.64(14) . . ?
B49 B44 B45 59.95(12) . . ?
B48 B44 B45 107.68(15) . . ?
C43 B44 Co30 64.09(9) . . ?
B49 B44 Co30 117.87(13) . . ?
B48 B44 Co30 116.89(13) . . ?
B45 B44 Co30 65.53(9) . . ?
B49 B45 B46 106.26(16) . . ?
B49 B45 B50 59.62(13) . . ?
B46 B45 B50 59.23(13) . . ?
B49 B45 B44 59.15(12) . . ?
B46 B45 B44 106.13(15) . . ?
B50 B45 B44 106.55(15) . . ?
B49 B45 Co30 115.32(13) . . ?
B46 B45 Co30 64.20(10) . . ?
B50 B45 Co30 116.06(14) . . ?
B44 B45 Co30 63.39(9) . . ?
C42 B46 B50 103.80(16) . . ?
C42 B46 B51 57.92(12) . . ?
B50 B46 B51 59.64(13) . . ?
C42 B46 B45 105.48(15) . . ?
B50 B46 B45 60.48(13) . . ?
B51 B46 B45 108.59(16) . . ?
C42 B46 Co30 64.28(9) . . ?
B50 B46 Co30 118.12(14) . . ?
B51 B46 Co30 117.35(14) . . ?
B45 B46 Co30 65.36(10) . . ?
C42 B47 C43 55.63(11) . . ?
C42 B47 B51 58.17(12) . . ?
C43 B47 B51 103.17(16) . . ?
C42 B47 B48 102.91(15) . . ?
C43 B47 B48 57.99(12) . . ?
B51 B47 B48 107.87(17) . . ?
C42 B47 B52 104.10(16) . . ?
C43 B47 B52 104.15(16) . . ?
B51 B47 B52 60.36(14) . . ?
B48 B47 B52 60.43(14) . . ?
C43 B48 B47 59.99(12) . . ?
C43 B48 B49 104.25(15) . . ?
B47 B48 B49 108.64(17) . . ?
C43 B48 B52 105.31(16) . . ?
B47 B48 B52 59.96(14) . . ?
B49 B48 B52 60.50(13) . . ?
C43 B48 B44 58.75(11) . . ?
B47 B48 B44 109.78(15) . . ?
B49 B48 B44 59.72(12) . . ?
B52 B48 B44 108.90(16) . . ?
B48 B49 B44 60.81(12) . . ?
B48 B49 B50 107.41(17) . . ?
B44 B49 B50 108.52(15) . . ?
B48 B49 B52 59.83(13) . . ?
B44 B49 B52 109.23(16) . . ?
B50 B49 B52 59.84(14) . . ?
B48 B49 B45 109.51(15) . . ?
B44 B49 B45 60.90(12) . . ?
B50 B49 B45 60.36(13) . . ?
B52 B49 B45 109.42(16) . . ?
B51 B50 B46 60.62(13) . . ?
B51 B50 B52 59.83(14) . . ?
B46 B50 B52 108.67(17) . . ?
B51 B50 B49 107.42(17) . . ?
B46 B50 B49 107.41(15) . . ?
B52 B50 B49 60.16(14) . . ?
B51 B50 B45 109.22(15) . . ?
B46 B50 B45 60.29(12) . . ?
B52 B50 B45 109.40(16) . . ?
B49 B50 B45 60.02(13) . . ?
C42 B51 B47 59.85(12) . . ?
C42 B51 B52 105.12(16) . . ?
B47 B51 B52 60.03(14) . . ?
C42 B51 B50 104.26(16) . . ?
B47 B51 B50 108.63(17) . . ?
B52 B51 B50 60.31(14) . . ?
C42 B51 B46 58.42(12) . . ?
B47 B51 B46 109.19(15) . . ?
B52 B51 B46 108.35(17) . . ?
B50 B51 B46 59.74(13) . . ?
B47 B52 B51 59.61(14) . . ?
B47 B52 B48 59.61(13) . . ?
B51 B52 B48 106.65(16) . . ?
B47 B52 B50 107.94(16) . . ?
B51 B52 B50 59.86(14) . . ?
B48 B52 B50 107.42(16) . . ?
B47 B52 B49 107.70(16) . . ?
B51 B52 B49 107.32(16) . . ?
B48 B52 B49 59.67(13) . . ?
B50 B52 B49 60.00(14) . . ?
N73 Zn53 N64 127.75(6) . . ?
N73 Zn53 N55 110.65(6) . . ?
N64 Zn53 N55 102.12(7) . . ?
N73 Zn53 Cl54 108.07(5) . . ?
N64 Zn53 Cl54 106.08(5) . . ?
N55 Zn53 Cl54 98.21(5) . . ?
C59 N55 N56 104.80(15) . . ?
C59 N55 Zn53 137.96(14) . . ?
N56 N55 Zn53 114.90(11) . . ?
C57 N56 N55 112.56(15) . . ?
N56 C57 C58 105.66(16) . . ?
N56 C57 C60 121.08(17) . . ?
C58 C57 C60 133.25(17) . . ?
C57 C58 C59 106.17(17) . . ?
N55 C59 C58 110.81(17) . . ?
C57 C60 C63 109.91(17) . . ?
C57 C60 C61 110.48(18) . . ?
C63 C60 C61 110.2(2) . . ?
C57 C60 C62 108.42(18) . . ?
C63 C60 C62 108.3(2) . . ?
C61 C60 C62 109.5(2) . . ?
C68 N64 N65 105.05(16) . . ?
C68 N64 Zn53 127.23(14) . . ?
N65 N64 Zn53 127.71(12) . . ?
C66 N65 N64 112.27(15) . . ?
N65 C66 C67 106.04(17) . . ?
N65 C66 C69 122.52(17) . . ?
C67 C66 C69 131.44(18) . . ?
C66 C67 C68 105.92(17) . . ?
N64 C68 C67 110.71(18) . . ?
C66 C69 C72 109.18(18) . . ?
C66 C69 C70 110.92(17) . . ?
C72 C69 C70 110.1(2) . . ?
C66 C69 C71 108.55(18) . . ?
C72 C69 C71 109.9(2) . . ?
C70 C69 C71 108.1(2) . . ?
C77 N73 N74 104.94(15) . . ?
C77 N73 Zn53 128.74(13) . . ?
N74 N73 Zn53 126.06(12) . . ?
C75 N74 N73 112.32(15) . . ?
N74 C75 C76 105.92(16) . . ?
N74 C75 C78 121.67(17) . . ?
C76 C75 C78 132.40(18) . . ?
C77 C76 C75 105.98(17) . . ?
N73 C77 C76 110.83(17) . . ?
C75 C78 C79 110.96(16) . . ?
C75 C78 C80 108.27(17) . . ?
C79 C78 C80 110.4(2) . . ?
C75 C78 C81 109.04(17) . . ?
C79 C78 C81 108.58(18) . . ?
C80 C78 C81 109.6(2) . . ?
C95 Co82 C83 178.75(9) . . ?
C95 Co82 C94 47.49(8) . . ?
C83 Co82 C94 131.45(9) . . ?
C95 Co82 C84 131.22(9) . . ?
C83 Co82 C84 47.64(9) . . ?
C94 Co82 C84 97.54(9) . . ?
C95 Co82 B87 132.52(9) . . ?
C83 Co82 B87 48.57(9) . . ?
C94 Co82 B87 177.94(9) . . ?
C84 Co82 B87 83.71(9) . . ?
C95 Co82 B96 49.26(9) . . ?
C83 Co82 B96 131.91(9) . . ?
C94 Co82 B96 84.21(9) . . ?
C84 Co82 B96 177.67(9) . . ?
B87 Co82 B96 94.59(10) . . ?
C95 Co82 B98 83.62(9) . . ?
C83 Co82 B98 95.94(9) . . ?
C94 Co82 B98 48.58(8) . . ?
C84 Co82 B98 95.95(9) . . ?
B87 Co82 B98 129.75(9) . . ?
B96 Co82 B98 86.36(9) . . ?
C95 Co82 B85 95.76(9) . . ?
C83 Co82 B85 83.64(9) . . ?
C94 Co82 B85 96.42(9) . . ?
C84 Co82 B85 48.97(9) . . ?
B87 Co82 B85 85.63(9) . . ?
B96 Co82 B85 129.41(9) . . ?
B98 Co82 B85 130.55(9) . . ?
C95 Co82 B86 96.83(9) . . ?
C83 Co82 B86 83.62(9) . . ?
C94 Co82 B86 131.98(9) . . ?
C84 Co82 B86 84.01(9) . . ?
B87 Co82 B86 49.69(9) . . ?
B96 Co82 B86 93.68(9) . . ?
B98 Co82 B86 179.44(10) . . ?
B85 Co82 B86 49.76(9) . . ?
C95 Co82 B97 83.87(9) . . ?
C83 Co82 B97 96.74(9) . . ?
C94 Co82 B97 83.58(9) . . ?
C84 Co82 B97 131.53(9) . . ?
B87 Co82 B97 94.37(9) . . ?
B96 Co82 B97 50.08(9) . . ?
B98 Co82 B97 49.77(9) . . ?
B85 Co82 B97 179.50(9) . . ?
B86 Co82 B97 129.92(9) . . ?
C84 C83 B87 111.32(16) . . ?
C84 C83 B92 111.61(18) . . ?
B87 C83 B92 63.20(15) . . ?
C84 C83 B88 61.78(14) . . ?
B87 C83 B88 113.99(18) . . ?
B92 C83 B88 61.92(16) . . ?
C84 C83 Co82 67.07(10) . . ?
B87 C83 Co82 67.12(11) . . ?
B92 C83 Co82 125.17(16) . . ?
B88 C83 Co82 124.78(16) . . ?
C83 C84 B89 109.81(17) . . ?
C83 C84 B85 109.89(16) . . ?
B89 C84 B85 62.55(14) . . ?
C83 C84 B88 61.35(15) . . ?
B89 C84 B88 61.49(15) . . ?
B85 C84 B88 113.16(17) . . ?
C83 C84 Co82 65.30(10) . . ?
B89 C84 Co82 123.98(15) . . ?
B85 C84 Co82 67.59(10) . . ?
B88 C84 Co82 122.75(16) . . ?
C84 B85 B90 104.42(17) . . ?
C84 B85 B86 105.37(16) . . ?
B90 B85 B86 60.34(13) . . ?
C84 B85 B89 58.59(13) . . ?
B90 B85 B89 59.31(14) . . ?
B86 B85 B89 107.93(16) . . ?
C84 B85 Co82 63.44(10) . . ?
B90 B85 Co82 117.91(14) . . ?
B86 B85 Co82 65.38(10) . . ?
B89 B85 Co82 116.77(15) . . ?
B87 B86 B91 59.75(14) . . ?
B87 B86 B85 106.53(17) . . ?
B91 B86 B85 107.10(17) . . ?
B87 B86 B90 106.32(17) . . ?
B91 B86 B90 59.15(14) . . ?
B85 B86 B90 59.78(13) . . ?
B87 B86 Co82 63.37(11) . . ?
B91 B86 Co82 116.45(15) . . ?
B85 B86 Co82 64.86(10) . . ?
B90 B86 Co82 116.98(14) . . ?
C83 B87 B86 106.85(16) . . ?
C83 B87 B91 105.59(17) . . ?
B86 B87 B91 60.72(14) . . ?
C83 B87 B92 59.06(15) . . ?
B86 B87 B92 109.38(17) . . ?
B91 B87 B92 59.95(15) . . ?
C83 B87 Co82 64.31(11) . . ?
B86 B87 Co82 66.93(11) . . ?
B91 B87 Co82 120.39(15) . . ?
B92 B87 Co82 118.90(16) . . ?
C83 B88 C84 56.87(13) . . ?
C83 B88 B92 58.57(15) . . ?
C84 B88 B92 104.95(17) . . ?
C83 B88 B93 104.96(19) . . ?
C84 B88 B93 105.84(19) . . ?
B92 B88 B93 60.26(16) . . ?
C83 B88 B89 104.36(17) . . ?
C84 B88 B89 59.07(14) . . ?
B92 B88 B89 108.1(2) . . ?
B93 B88 B89 60.31(16) . . ?
C84 B89 B88 59.44(14) . . ?
C84 B89 B90 105.25(16) . . ?
B88 B89 B90 107.90(19) . . ?
C84 B89 B93 105.75(18) . . ?
B88 B89 B93 59.84(16) . . ?
B90 B89 B93 60.14(15) . . ?
C84 B89 B85 58.86(13) . . ?
B88 B89 B85 108.47(17) . . ?
B90 B89 B85 60.12(14) . . ?
B93 B89 B85 108.56(17) . . ?
B91 B90 B89 108.11(19) . . ?
B91 B90 B93 60.42(15) . . ?
B89 B90 B93 60.04(15) . . ?
B91 B90 B85 107.98(17) . . ?
B89 B90 B85 60.57(14) . . ?
B93 B90 B85 108.84(18) . . ?
B91 B90 B86 60.15(14) . . ?
B89 B90 B86 108.57(17) . . ?
B93 B90 B86 109.03(18) . . ?
B85 B90 B86 59.88(13) . . ?
B90 B91 B87 107.36(17) . . ?
B90 B91 B92 107.78(19) . . ?
B87 B91 B92 60.25(15) . . ?
B90 B91 B93 60.05(15) . . ?
B87 B91 B93 107.85(19) . . ?
B92 B91 B93 59.84(16) . . ?
B90 B91 B86 60.71(14) . . ?
B87 B91 B86 59.52(13) . . ?
B92 B91 B86 108.65(18) . . ?
B93 B91 B86 109.18(18) . . ?
C83 B92 B88 59.52(15) . . ?
C83 B92 B91 104.44(18) . . ?
B88 B92 B91 108.1(2) . . ?
C83 B92 B93 105.41(19) . . ?
B88 B92 B93 59.91(16) . . ?
B91 B92 B93 60.43(16) . . ?
C83 B92 B87 57.74(13) . . ?
B88 B92 B87 107.57(18) . . ?
B91 B92 B87 59.79(15) . . ?
B93 B92 B87 107.96(19) . . ?
B88 B93 B92 59.83(17) . . ?
B88 B93 B89 59.85(16) . . ?
B92 B93 B89 107.38(19) . . ?
B88 B93 B90 107.65(18) . . ?
B92 B93 B90 107.30(18) . . ?
B89 B93 B90 59.82(15) . . ?
B88 B93 B91 107.52(19) . . ?
B92 B93 B91 59.74(16) . . ?
B89 B93 B91 107.23(18) . . ?
B90 B93 B91 59.53(15) . . ?
C95 C94 B98 111.27(16) . . ?
C95 C94 B103 111.33(16) . . ?
B98 C94 B103 63.09(14) . . ?
C95 C94 B99 61.99(13) . . ?
B98 C94 B99 114.42(16) . . ?
B103 C94 B99 61.99(14) . . ?
C95 C94 Co82 65.92(10) . . ?
B98 C94 Co82 68.12(10) . . ?
B103 C94 Co82 125.53(14) . . ?
B99 C94 Co82 124.27(15) . . ?
C94 C95 B100 111.35(15) . . ?
C94 C95 B96 111.28(15) . . ?
B100 C95 B96 63.44(14) . . ?
C94 C95 B99 61.56(13) . . ?
B100 C95 B99 62.37(14) . . ?
B96 C95 B99 114.90(16) . . ?
C94 C95 Co82 66.59(10) . . ?
B100 C95 Co82 125.36(14) . . ?
B96 C95 Co82 67.38(10) . . ?
B99 C95 Co82 124.50(14) . . ?
C95 B96 B101 103.78(16) . . ?
C95 B96 B97 105.17(15) . . ?
B101 B96 B97 60.22(13) . . ?
C95 B96 B100 57.95(13) . . ?
B101 B96 B100 59.53(14) . . ?
B97 B96 B100 108.06(16) . . ?
C95 B96 Co82 63.36(10) . . ?
B101 B96 Co82 118.91(14) . . ?
B97 B96 Co82 66.55(10) . . ?
B100 B96 Co82 116.79(15) . . ?
B98 B97 B96 106.69(16) . . ?
B98 B97 B101 106.78(17) . . ?
B96 B97 B101 59.66(13) . . ?
B98 B97 B102 59.38(13) . . ?
B96 B97 B102 106.95(17) . . ?
B101 B97 B102 59.60(13) . . ?
B98 B97 Co82 64.19(10) . . ?
B96 B97 Co82 63.37(10) . . ?
B101 B97 Co82 115.69(14) . . ?
B102 B97 Co82 116.02(14) . . ?
C94 B98 B102 104.22(16) . . ?
C94 B98 B103 58.58(13) . . ?
B102 B98 B103 59.52(13) . . ?
C94 B98 B97 105.53(15) . . ?
B102 B98 B97 60.51(13) . . ?
B103 B98 B97 108.65(16) . . ?
C94 B98 Co82 63.31(10) . . ?
B102 B98 Co82 118.58(13) . . ?
B103 B98 Co82 117.18(14) . . ?
B97 B98 Co82 66.04(10) . . ?
C94 B99 C95 56.45(12) . . ?
C94 B99 B104 105.16(17) . . ?
C95 B99 B104 104.74(18) . . ?
C94 B99 B103 58.67(13) . . ?
C95 B99 B103 104.25(17) . . ?
B104 B99 B103 60.72(14) . . ?
C94 B99 B100 103.79(17) . . ?
C95 B99 B100 58.05(13) . . ?
B104 B99 B100 60.43(14) . . ?
B103 B99 B100 108.36(18) . . ?
C95 B100 B101 104.58(16) . . ?
C95 B100 B99 59.59(13) . . ?
B101 B100 B99 107.90(17) . . ?
C95 B100 B104 105.22(16) . . ?
B101 B100 B104 60.42(14) . . ?
B99 B100 B104 59.51(14) . . ?
C95 B100 B96 58.61(12) . . ?
B101 B100 B96 59.89(14) . . ?
B99 B100 B96 108.68(16) . . ?
B104 B100 B96 108.59(17) . . ?
B100 B101 B96 60.58(13) . . ?
B100 B101 B102 107.52(17) . . ?
B96 B101 B102 107.86(16) . . ?
B100 B101 B104 59.97(14) . . ?
B96 B101 B104 108.79(17) . . ?
B102 B101 B104 59.90(14) . . ?
B100 B101 B97 108.81(16) . . ?
B96 B101 B97 60.11(12) . . ?
B102 B101 B97 60.31(13) . . ?
B104 B101 B97 109.07(16) . . ?
B103 B102 B98 60.53(13) . . ?
B103 B102 B101 108.27(17) . . ?
B98 B102 B101 107.75(15) . . ?
B103 B102 B104 60.35(14) . . ?
B98 B102 B104 108.78(16) . . ?
B101 B102 B104 60.24(14) . . ?
B103 B102 B97 109.13(16) . . ?
B98 B102 B97 60.11(12) . . ?
B101 B102 B97 60.09(13) . . ?
B104 B102 B97 109.17(16) . . ?
C94 B103 B99 59.34(13) . . ?
C94 B103 B102 104.35(16) . . ?
B99 B103 B102 107.94(17) . . ?
C94 B103 B104 104.83(16) . . ?
B99 B103 B104 59.61(14) . . ?
B102 B103 B104 60.27(14) . . ?
C94 B103 B98 58.33(12) . . ?
B99 B103 B98 108.32(16) . . ?
B102 B103 B98 59.95(13) . . ?
B104 B103 B98 108.27(17) . . ?
B99 B104 B100 60.06(14) . . ?
B99 B104 B102 107.26(17) . . ?
B100 B104 B102 107.20(17) . . ?
B99 B104 B103 59.67(14) . . ?
B100 B104 B103 107.24(16) . . ?
B102 B104 B103 59.38(14) . . ?
B99 B104 B101 107.69(17) . . ?
B100 B104 B101 59.61(14) . . ?
B102 B104 B101 59.86(14) . . ?
B103 B104 B101 107.21(17) . . ?

loop_
_geom_bond_atom_site_label_1
_geom_bond_atom_site_label_2
_geom_bond_distance
_geom_bond_site_symmetry_2
_geom_bond_publ_flag
Zn1 N21 1.9839(15) . ?
Zn1 N12 1.9852(15) . ?
Zn1 N3 2.0164(15) . ?
Zn1 Cl2 2.2865(5) . ?
N3 C7 1.329(2) . ?
N3 N4 1.362(2) . ?
N4 C5 1.351(2) . ?
C5 C6 1.373(3) . ?
C5 C8 1.512(3) . ?
C6 C7 1.389(3) . ?
C8 C11 1.531(3) . ?
C8 C9 1.532(3) . ?
C8 C10 1.536(3) . ?
N12 C16 1.330(2) . ?
N12 N13 1.356(2) . ?
N13 C14 1.343(2) . ?
C14 C15 1.385(3) . ?
C14 C17 1.512(3) . ?
C15 C16 1.391(3) . ?
C17 C18 1.527(3) . ?
C17 C19 1.527(3) . ?
C17 C20 1.529(3) . ?
N21 C25 1.331(2) . ?
N21 N22 1.355(2) . ?
N22 C23 1.352(2) . ?
C23 C24 1.383(3) . ?
C23 C26 1.504(3) . ?
C24 C25 1.387(3) . ?
C26 C27 1.522(3) . ?
C26 C29 1.524(3) . ?
C26 C28 1.537(3) . ?
Co30 C43 2.0352(18) . ?
Co30 C32 2.0421(18) . ?
Co30 C42 2.0476(18) . ?
Co30 C31 2.0488(18) . ?
Co30 B44 2.078(2) . ?
Co30 B33 2.083(2) . ?
Co30 B35 2.092(2) . ?
Co30 B46 2.096(2) . ?
Co30 B34 2.106(2) . ?
Co30 B45 2.116(2) . ?
C31 C32 1.607(3) . ?
C31 B40 1.697(3) . ?
C31 B35 1.701(3) . ?
C31 B36 1.724(3) . ?
C32 B37 1.700(3) . ?
C32 B33 1.708(3) . ?
C32 B36 1.735(3) . ?
B33 B38 1.773(3) . ?
B33 B37 1.795(3) . ?
B33 B34 1.820(3) . ?
B34 B38 1.784(3) . ?
B34 B39 1.792(3) . ?
B34 B35 1.799(3) . ?
B35 B39 1.765(3) . ?
B35 B40 1.790(3) . ?
B36 B40 1.756(4) . ?
B36 B41 1.761(4) . ?
B36 B37 1.764(3) . ?
B37 B41 1.774(4) . ?
B37 B38 1.776(4) . ?
B38 B39 1.786(4) . ?
B38 B41 1.786(3) . ?
B39 B40 1.776(3) . ?
B39 B41 1.786(4) . ?
B40 B41 1.775(3) . ?
C42 C43 1.610(3) . ?
C42 B51 1.693(3) . ?
C42 B46 1.702(3) . ?
C42 B47 1.723(3) . ?
C43 B48 1.691(3) . ?
C43 B44 1.713(3) . ?
C43 B47 1.726(3) . ?
B44 B49 1.777(3) . ?
B44 B48 1.796(3) . ?
B44 B45 1.809(3) . ?
B45 B49 1.792(3) . ?
B45 B46 1.794(3) . ?
B45 B50 1.798(3) . ?
B46 B50 1.775(3) . ?
B46 B51 1.791(3) . ?
B47 B51 1.759(3) . ?
B47 B48 1.761(3) . ?
B47 B52 1.767(3) . ?
B48 B49 1.772(3) . ?
B48 B52 1.775(3) . ?
B49 B50 1.784(3) . ?
B49 B52 1.787(3) . ?
B50 B51 1.773(4) . ?
B50 B52 1.781(3) . ?
B51 B52 1.773(3) . ?
Zn53 N73 1.9625(16) . ?
Zn53 N64 1.9924(16) . ?
Zn53 N55 2.0136(16) . ?
Zn53 Cl54 2.3098(5) . ?
N55 C59 1.329(2) . ?
N55 N56 1.359(2) . ?
N56 C57 1.344(2) . ?
C57 C58 1.379(3) . ?
C57 C60 1.510(3) . ?
C58 C59 1.390(3) . ?
C60 C63 1.510(3) . ?
C60 C61 1.520(3) . ?
C60 C62 1.535(3) . ?
N64 C68 1.335(2) . ?
N64 N65 1.357(2) . ?
N65 C66 1.343(2) . ?
C66 C67 1.384(3) . ?
C66 C69 1.512(3) . ?
C67 C68 1.389(3) . ?
C69 C72 1.525(3) . ?
C69 C70 1.533(3) . ?
C69 C71 1.534(3) . ?
N73 C77 1.335(2) . ?
N73 N74 1.362(2) . ?
N74 C75 1.340(2) . ?
C75 C76 1.389(3) . ?
C75 C78 1.509(3) . ?
C76 C77 1.386(3) . ?
C78 C79 1.526(3) . ?
C78 C80 1.529(3) . ?
C78 C81 1.530(3) . ?
Co82 C95 2.016(2) . ?
Co82 C83 2.019(2) . ?
Co82 C94 2.027(2) . ?
Co82 C84 2.047(2) . ?
Co82 B87 2.065(2) . ?
Co82 B96 2.082(2) . ?
Co82 B98 2.105(2) . ?
Co82 B85 2.116(2) . ?
Co82 B86 2.125(2) . ?
Co82 B97 2.137(2) . ?
C83 C84 1.642(3) . ?
C83 B87 1.680(3) . ?
C83 B92 1.704(4) . ?
C83 B88 1.721(3) . ?
C84 B89 1.722(3) . ?
C84 B85 1.727(3) . ?
C84 B88 1.728(3) . ?
B85 B90 1.782(3) . ?
B85 B86 1.784(3) . ?
B85 B89 1.790(3) . ?
B86 B87 1.761(3) . ?
B86 B91 1.782(3) . ?
B86 B90 1.792(3) . ?
B87 B91 1.765(3) . ?
B87 B92 1.773(4) . ?
B88 B92 1.762(4) . ?
B88 B93 1.763(4) . ?
B88 B89 1.764(4) . ?
B89 B90 1.768(4) . ?
B89 B93 1.772(4) . ?
B90 B91 1.764(4) . ?
B90 B93 1.774(4) . ?
B91 B92 1.768(4) . ?
B91 B93 1.780(4) . ?
B92 B93 1.770(4) . ?
C94 C95 1.628(3) . ?
C94 B98 1.701(3) . ?
C94 B103 1.706(3) . ?
C94 B99 1.718(3) . ?
C95 B100 1.697(3) . ?
C95 B96 1.709(3) . ?
C95 B99 1.725(3) . ?
B96 B101 1.779(3) . ?
B96 B97 1.787(3) . ?
B96 B100 1.791(3) . ?
B97 B98 1.785(3) . ?
B97 B101 1.789(3) . ?
B97 B102 1.793(3) . ?
B98 B102 1.772(3) . ?
B98 B103 1.782(3) . ?
B99 B104 1.762(3) . ?
B99 B103 1.763(4) . ?
B99 B100 1.772(4) . ?
B100 B101 1.772(4) . ?
B100 B104 1.779(3) . ?
B101 B102 1.780(3) . ?
B101 B104 1.787(4) . ?
B102 B103 1.764(3) . ?
B102 B104 1.781(4) . ?
B103 B104 1.782(3) . ?

loop_
_geom_hbond_atom_site_label_D
_geom_hbond_atom_site_label_H
_geom_hbond_atom_site_label_A
_geom_hbond_distance_DH
_geom_hbond_distance_HA
_geom_hbond_distance_DA
_geom_hbond_angle_DHA
_geom_hbond_site_symmetry_A
N13 H13 Cl2 0.88 2.39 3.2143(16) 156.1 2_655
N22 H22 Cl2 0.88 2.33 3.1730(16) 160.3 2_655
N56 H56 Cl54 0.88 2.62 3.1934(16) 124.1 .
N65 H65 Cl54 0.88 2.37 3.2100(16) 160.6 2_666
N74 H74 Cl54 0.88 2.36 3.1926(16) 158.1 2_666
